data_4133302
loop_
_publ_author_name
'Mart\'inez-Mart\'inez, Antonio J'
'Tegner, Bengt E.'
'McKay, Alasdair I.'
'Bukvic, Alexander J.'
'Rees, Nicholas H.'
'Tizzard, Graham J.'
'Coles, Simon J.'
'Warren, Mark R.'
'Macgregor, Stuart A.'
'Weller, Andrew S.'

_publ_section_title
;
 Modulation of \s-Alkane Interactions in
 [Rh(L<sub>2</sub>)(alkane)]<sup>+</sup> Solid-State Molecular
 Organometallic (SMOM) Systems by Variation of the Chelating Phosphine and
 Alkane: Access to \h<sup>2</sup>,\h<sup>2</sup>-\s-Alkane Rh(I),
 \h<sup>1</sup>-\s-Alkane Rh(III) Complexes, and Alkane Encapsulation.
;
_journal_issue 44
_journal_name_full 'Journal of the American Chemical Society'
_journal_page_first 14958
_journal_page_last 14970
_journal_paper_doi 10.1021/jacs.8b09364
_journal_volume 140
_journal_year 2018
_chemical_formula_moiety 'C30 H56 Cl2 P2 Rh, C32 H12 B F24'
_chemical_formula_sum 'C62 H68 B Cl2 F24 P2 Rh'
_chemical_formula_weight 1515.72
_space_group_crystal_system monoclinic
_space_group_IT_number 14
_space_group_name_Hall '-P 2ybc'
_space_group_name_H-M_alt 'P 1 21/c 1'
_atom_sites_solution_hydrogens mixed
_atom_sites_solution_primary dual
_audit_creation_date 2018-08-29
_audit_creation_method
;
Olex2 1.2
(compiled 2018.05.29 svn.r3508 for OlexSys, GUI svn.r5506)
;
_cell_angle_alpha 90
_cell_angle_beta 93.3820(10)
_cell_angle_gamma 90
_cell_formula_units_Z 4
_cell_length_a 13.71870(10)
_cell_length_b 16.71650(10)
_cell_length_c 29.1630(2)
_cell_measurement_reflns_used 29059
_cell_measurement_temperature 150.0(4)
_cell_measurement_theta_max 76.0340
_cell_measurement_theta_min 2.6140
_cell_volume 6676.26(8)
_computing_cell_refinement 'CrysAlisPro 1.171.38.43b (Rigaku OD, 2015)'
_computing_data_collection 'CrysAlisPro 1.171.38.43b (Rigaku OD, 2015)'
_computing_data_reduction 'CrysAlisPro 1.171.38.43b (Rigaku OD, 2015)'
_computing_molecular_graphics 'Olex2 (Dolomanov et al., 2009)'
_computing_publication_material 'Olex2 (Dolomanov et al., 2009)'
_computing_structure_refinement 'ShelXL (Sheldrick, 2015)'
_computing_structure_solution 'ShelXT (Sheldrick, 2015)'
_diffrn_ambient_environment N~2~
_diffrn_ambient_temperature 150.0(4)
_diffrn_detector 'CCD plate'
_diffrn_detector_area_resol_mean 10.4102
_diffrn_detector_type Atlas
_diffrn_measured_fraction_theta_full 1.000
_diffrn_measured_fraction_theta_max 0.991
_diffrn_measurement_details
;
List of Runs (angles in degrees, time in seconds):

  # Type    Start    End  Width  t~exp~   \w     \q     \k     \f   Frames
--------------------------------------------------------------------------
  1  \w    -50.00  30.00   1.00    2.00    --  -42.66  38.00   0.00   80
  2  \w     58.00 107.00   1.00    2.00    --   42.66 178.00 -90.00   49
  3  \w   -120.00 -15.00   1.00    2.00    --  -42.66 -19.00-180.00  105
  4  \w    149.00 175.00   1.00    8.00    --  111.00  61.00  60.00   26
  5  \w    144.00 170.00   1.00    8.00    --  111.00  77.00   0.00   26
  6  \w     94.00 128.00   1.00    8.00    --  111.00  61.00  60.00   34
  7  \w     88.00 178.00   1.00    8.00    --  111.00  45.00  30.00   90
  8  \w     87.00 177.00   1.00    8.00    --  111.00  45.00 120.00   90
  9  \w     62.00  92.00   1.00    8.00    --  111.00 -45.00 150.00   30
 10  \w     39.00  64.00   1.00    8.00    --  111.00 -30.00  90.00   25
 11  \w     47.00 138.00   1.00    8.00    --  111.00 -61.00   0.00   91
 12  \w     66.00 136.00   1.00    8.00    --  111.00 -61.00-120.00   70
 13  \w     77.00 103.00   1.00    8.00    --  111.00 -95.00-180.00   26
 14  \w     79.00 109.00   1.00    8.00    --  111.00 -95.00-150.00   30
 15  \w     46.00  88.00   1.00    8.00    --  111.00 -45.00-150.00   42
 16  \w     44.00  79.00   1.00    8.00    --  111.00 -45.00 -90.00   35
 17  \w     36.00  82.00   1.00    8.00    --  111.00 -30.00 -90.00   46
 18  \w     30.00  56.00   1.00    8.00    --  111.00 -95.00-180.00   26
 19  \w     58.00 105.00   1.00    8.00    --  111.00-125.00 120.00   47
 20  \w    -67.00 -41.00   1.00    2.00    --  -42.66  57.00  90.00   26
 21  \w      2.00  27.00   1.00    2.00    --  -42.66  57.00  90.00   25
 22  \w     58.00 128.00   1.00    2.00    --   42.66 178.00-180.00   70
 23  \w     24.00 111.00   1.00    2.00    --   42.66  57.00 -60.00   87
 24  \w    100.00 129.00   1.00    2.00    --   42.66 178.00  30.00   29
 25  \w     95.00 120.00   1.00    8.00    --  111.00 125.00-120.00   25
 26  \w     50.00  90.00   1.00    8.00    --  111.00 -30.00 120.00   40
 27  \w     64.00  99.00   1.00    8.00    --  111.00-125.00-150.00   35
 28  \w     75.00 104.00   1.00    8.00    --  111.00-125.00  60.00   29
 29  \w     88.00 121.00   1.00    8.00    --  111.00-125.00 150.00   33
;
_diffrn_measurement_device 'four-circle diffractometer'
_diffrn_measurement_device_type 'SuperNova, Dual, Cu at zero, Atlas'
_diffrn_measurement_method '\w scans'
_diffrn_orient_matrix_type 'CrysAlisPro convention (1999,Acta A55,543-557)'
_diffrn_orient_matrix_UB_11 0.0294556000
_diffrn_orient_matrix_UB_12 0.0498209000
_diffrn_orient_matrix_UB_13 -0.0414240000
_diffrn_orient_matrix_UB_21 0.0914851000
_diffrn_orient_matrix_UB_22 -0.0525085000
_diffrn_orient_matrix_UB_23 -0.0037330000
_diffrn_orient_matrix_UB_31 -0.0584700000
_diffrn_orient_matrix_UB_32 -0.0570444000
_diffrn_orient_matrix_UB_33 -0.0327119000
_diffrn_radiation_monochromator mirror
_diffrn_radiation_probe x-ray
_diffrn_radiation_type CuK\a
_diffrn_radiation_wavelength 1.54184
_diffrn_reflns_av_R_equivalents 0.0359
_diffrn_reflns_av_unetI/netI 0.0256
_diffrn_reflns_Laue_measured_fraction_full 1.000
_diffrn_reflns_Laue_measured_fraction_max 0.991
_diffrn_reflns_limit_h_max 15
_diffrn_reflns_limit_h_min -17
_diffrn_reflns_limit_k_max 19
_diffrn_reflns_limit_k_min -20
_diffrn_reflns_limit_l_max 36
_diffrn_reflns_limit_l_min -36
_diffrn_reflns_number 55334
_diffrn_reflns_point_group_measured_fraction_full 1.000
_diffrn_reflns_point_group_measured_fraction_max 0.991
_diffrn_reflns_theta_full 67.684
_diffrn_reflns_theta_max 76.217
_diffrn_reflns_theta_min 3.036
_diffrn_source 'micro-focus sealed X-ray tube'
_diffrn_source_type 'SuperNova (Cu) X-ray Source'
_exptl_absorpt_coefficient_mu 4.203
_exptl_absorpt_correction_T_max 1.00000
_exptl_absorpt_correction_T_min 0.74027
_exptl_absorpt_correction_type multi-scan
_exptl_absorpt_process_details
;
CrysAlisPro 1.171.38.43b (Rigaku Oxford Diffraction, 2015)
Empirical absorption correction using spherical harmonics,
 implemented in SCALE3 ABSPACK scaling algorithm.
;
_exptl_crystal_colour yellow
_exptl_crystal_colour_primary yellow
_exptl_crystal_density_diffrn 1.508
_exptl_crystal_description block
_exptl_crystal_F_000 3080
_exptl_crystal_size_max 0.28
_exptl_crystal_size_mid 0.26
_exptl_crystal_size_min 0.18
_refine_diff_density_max 0.639
_refine_diff_density_min -0.490
_refine_diff_density_rms 0.067
_refine_ls_extinction_method none
_refine_ls_goodness_of_fit_ref 1.029
_refine_ls_hydrogen_treatment mixed
_refine_ls_matrix_type full
_refine_ls_number_parameters 977
_refine_ls_number_reflns 13846
_refine_ls_number_restraints 640
_refine_ls_restrained_S_all 1.138
_refine_ls_R_factor_all 0.0400
_refine_ls_R_factor_gt 0.0372
_refine_ls_shift/su_max 0.004
_refine_ls_shift/su_mean 0.000
_refine_ls_structure_factor_coef Fsqd
_refine_ls_weighting_details 'w=1/[\s^2^(Fo^2^)+(0.0638P)^2^+3.4777P] where P=(Fo^2^+2Fc^2^)/3'
_refine_ls_weighting_scheme calc
_refine_ls_wR_factor_gt 0.0991
_refine_ls_wR_factor_ref 0.1020
_reflns_Friedel_coverage 0.000
_reflns_number_gt 12803
_reflns_number_total 13846
_reflns_threshold_expression 'I > 2\s(I)'
_cod_data_source_file ja8b09364_si_002.cif
_cod_data_source_block 4-CH2CL2
_cod_database_code 4133302
_shelx_shelxl_version_number 2018/1
_chemical_oxdiff_formula 'C54 H66 Rh1 P2 B1 F24'
_shelx_space_group_comment
;
The symmetry employed for this shelxl refinement is uniquely defined
by the following loop, which should always be used as a source of
symmetry information in preference to the above space-group names.
They are only intended as comments.
;
_shelx_estimated_absorpt_t_max 0.518
_shelx_estimated_absorpt_t_min 0.386
_reflns_odcompleteness_completeness 99.94
_reflns_odcompleteness_iscentric 1
_reflns_odcompleteness_theta 74.33
_olex2_refinement_description
;
1. Fixed Uiso
 At 1.2 times of:
  All C(H) groups, All C(H,H) groups, All F(H) groups
2. Restrained distances
 F4A-C38 \\sim F4B-C38 \\sim F5-C38 \\sim F5B-C38 \\sim F5A-C38 \\sim F6-C38
\\sim F4-C38 \\sim F6B-C38 ~
 F6A-C38
 with sigma of 0.02
 F4-F5 \\sim F5-F6 \\sim F6-F4 \\sim F4A-F5A \\sim F5A-F6A \\sim F6A-F4A \\sim
F4B-F5B \\sim F5B-F6B \\sim F6B-
 F4B
 with sigma of 0.04
 C54-F18A \\sim C54-F16 \\sim C54-F17 \\sim C54-F17A \\sim C54-F16A \\sim
C54-F18
 with sigma of 0.02
 F16-F17 \\sim F17-F18 \\sim F18-F16 \\sim F16A-F17A \\sim F17A-F18A \\sim
F18A-F16A
 with sigma of 0.04
 C37-F2A \\sim C37-F3 \\sim C37-F1A \\sim C37-F1 \\sim C37-F3A \\sim C37-F2
 with sigma of 0.02
 F1-F2 \\sim F2-F3 \\sim F3-F1 \\sim F1A-F2A \\sim F2A-F3A \\sim F3A-F1A
 with sigma of 0.04
 C45-F7A \\sim C45-F9 \\sim C45-F8A \\sim C45-F7 \\sim C45-F8 \\sim C45-F9A
 with sigma of 0.02
 F7-F8 \\sim F8-F9 \\sim F9-F7 \\sim F8A-F7A \\sim F7A-F9A \\sim F9A-F8A
 with sigma of 0.04
3. Uiso/Uaniso restraints and constraints
F4 \\sim F5 \\sim F6 \\sim F4A \\sim F5A \\sim F6A \\sim F4B \\sim F6B \\sim
F5B: within 2A with sigma of 0.02 and sigma for terminal atoms of 0.01
C54 \\sim F16 \\sim F17 \\sim F18 \\sim F16A \\sim F17A \\sim F18A: within 2A
with sigma of 0.01 and sigma for terminal atoms of 0.01
C37 \\sim F1 \\sim F2 \\sim F3 \\sim F1A \\sim F2A \\sim F3A: within 2A with
sigma of 0.01 and sigma for terminal atoms of 0.01
C45 \\sim F7 \\sim F8 \\sim F9 \\sim F7A \\sim F8A \\sim F9A: within 2A with
sigma of 0.01 and sigma for terminal atoms of 0.01
4. Rigid body (RIGU) restrains
 C38, F4, F5, F6, F4A, F5A, F5A, F6A, F4B, F6B
 with sigma for 1-2 distances of 0.004 and sigma for 1-3 distances of 0.004
 C54, F16, F17, F18, F16A, F17A, F18A
 with sigma for 1-2 distances of 0.004 and sigma for 1-3 distances of 0.004
 C37, F1, F2, F3, F1A, F2A, F3A
 with sigma for 1-2 distances of 0.004 and sigma for 1-3 distances of 0.004
 C45, F7, F8, F9, F7A, F8A, F9A
 with sigma for 1-2 distances of 0.004 and sigma for 1-3 distances of 0.004
5. Others
 1*[Sof(F4)+Sof(F5)+Sof(F6)]+1*[Sof(F4B)+Sof(F5B)+Sof(F6B)]+1*[Sof(F4A)+
 Sof(F5A)+Sof(F6A)]=1 with esd of 0.0001
 Sof(F4)=Sof(F5)=Sof(F6)=FVAR(1)
 Sof(F4B)=Sof(F5B)=Sof(F6B)=FVAR(2)
 Sof(F4A)=Sof(F5A)=Sof(F6A)=FVAR(3)
 Sof(F7A)=Sof(F8A)=Sof(F9A)=1-FVAR(4)
 Sof(F7)=Sof(F8)=Sof(F9)=FVAR(4)
 Sof(F16A)=Sof(F17A)=Sof(F18A)=1-FVAR(5)
 Sof(F16)=Sof(F17)=Sof(F18)=FVAR(5)
 Sof(F1A)=Sof(F2A)=Sof(F3A)=1-FVAR(6)
 Sof(F1)=Sof(F2)=Sof(F3)=FVAR(6)
6.a Ternary CH refined with riding coordinates:
 C6(H6), C12(H12), C18(H18), C24(H24)
6.b Secondary CH2 refined with riding coordinates:
 C1(H1A,H1B), C2(H2A,H2B), C4(H4A,H4B), C5(H5A,H5B), C7(H7A,H7B), C8(H8A,H8B),
 C9(H9A,H9B), C10(H10A,H10B), C11(H11A,H11B), C13(H13A,H13B), C14(H14A,H14B),
 C15(H15A,H15B), C16(H16A,H16B), C17(H17A,H17B), C19(H19A,H19B), C20(H20A,H20B),
  C21(H21A,H21B), C22(H22A,H22B), C23(H23A,H23B), C25(H25A,H25B), C26(H26A,
 H26B), C27(H27A,H27B), C28(H28A,H28B), C29(H29A,H29B), C30(H30A,H30B)
6.c Aromatic/amide H refined with riding coordinates:
 C32(H32), C34(H34), C36(H36), C40(H40), C42(H42), C44(H44), C48(H48),
 C50(H50), C52(H52), C56(H56), C58(H58), C60(H60)
;
_olex2_submission_special_instructions 'No special instructions were received'
_oxdiff_exptl_absorpt_empirical_details
;
Empirical correction (ABSPACK) includes:
- Absorption correction using spherical harmonics
- Frame scaling
- Detector area scaling
;
_oxdiff_exptl_absorpt_empirical_full_max 1.417
_oxdiff_exptl_absorpt_empirical_full_min 0.785

loop_
_space_group_symop_operation_xyz
'x, y, z'
'-x, y+1/2, -z+1/2'
'-x, -y, -z'
'x, -y-1/2, z-1/2'

loop_
_atom_site_label
_atom_site_type_symbol
_atom_site_fract_x
_atom_site_fract_y
_atom_site_fract_z
_atom_site_U_iso_or_equiv
_atom_site_adp_type
_atom_site_occupancy
_atom_site_site_symmetry_order
_atom_site_calc_flag
_atom_site_refinement_flags_posn
_atom_site_refinement_flags_adp
_atom_site_refinement_flags_occupancy
_atom_site_disorder_assembly
_atom_site_disorder_group
Rh1 Rh 0.27425(2) 0.30842(2) 0.60664(2) 0.02173(6) Uani 1 1 d . . . . .
Cl1 Cl 0.33183(5) 0.16080(3) 0.61698(2) 0.04560(15) Uani 1 1 d . . . . .
Cl2 Cl 0.14336(7) 0.07948(5) 0.60661(4) 0.0739(2) Uani 1 1 d . . . . .
P1 P 0.19594(3) 0.33118(3) 0.67372(2) 0.02398(10) Uani 1 1 d . . . . .
P2 P 0.33913(4) 0.31415(3) 0.53540(2) 0.02313(10) Uani 1 1 d . . . . .
F10 F 0.13500(9) -0.43563(9) 0.48493(5) 0.0389(3) Uani 1 1 d . . . . .
F11 F -0.02100(9) -0.42262(8) 0.48039(4) 0.0336(3) Uani 1 1 d . . . . .
F12 F 0.07032(12) -0.32082(9) 0.47018(4) 0.0408(3) Uani 1 1 d . . . . .
F13 F 0.21503(12) -0.01176(11) 0.45527(6) 0.0579(5) Uani 1 1 d . . . . .
F14 F 0.14756(14) -0.12738(10) 0.45909(5) 0.0540(4) Uani 1 1 d . . . . .
F15 F 0.09149(11) -0.02906(10) 0.49548(6) 0.0496(4) Uani 1 1 d . . . . .
F19 F 0.29392(17) -0.42654(15) 0.77812(7) 0.0779(6) Uani 1 1 d . . . . .
F20 F 0.37708(18) -0.32231(12) 0.79448(5) 0.0688(6) Uani 1 1 d . . . . .
F21 F 0.44935(16) -0.43378(13) 0.78354(5) 0.0700(6) Uani 1 1 d . . . . .
F22 F 0.54689(15) -0.48893(10) 0.62852(6) 0.0595(5) Uani 1 1 d . . . . .
F23 F 0.60533(11) -0.37187(13) 0.61958(7) 0.0665(6) Uani 1 1 d . . . . .
F24 F 0.49582(10) -0.41673(9) 0.57192(4) 0.0383(3) Uani 1 1 d . . . . .
C1 C 0.15976(16) 0.43709(13) 0.66899(7) 0.0304(4) Uani 1 1 d . . . . .
H1A H 0.090104 0.441391 0.658315 0.037 Uiso 1 1 calc R . . . .
H1B H 0.168825 0.463591 0.699302 0.037 Uiso 1 1 calc R . . . .
C2 C 0.22364(15) 0.47693(12) 0.63470(7) 0.0282(4) Uani 1 1 d . . . . .
H2A H 0.289594 0.486229 0.649363 0.034 Uiso 1 1 calc R . . . .
H2B H 0.195387 0.529500 0.625654 0.034 Uiso 1 1 calc R . . . .
C3 C 0.23188(14) 0.42520(11) 0.59195(7) 0.0242(4) Uani 1 1 d . . . . .
C4 C 0.29320(15) 0.46597(12) 0.55674(7) 0.0290(4) Uani 1 1 d . . . . .
H4A H 0.359299 0.476947 0.570795 0.035 Uiso 1 1 calc R . . . .
H4B H 0.262892 0.517755 0.547610 0.035 Uiso 1 1 calc R . . . .
C5 C 0.30152(16) 0.41363(12) 0.51412(7) 0.0288(4) Uani 1 1 d . . . . .
H5A H 0.350709 0.435831 0.494110 0.035 Uiso 1 1 calc R . . . .
H5B H 0.237935 0.410517 0.496310 0.035 Uiso 1 1 calc R . . . .
C6 C 0.26260(16) 0.32294(14) 0.73022(7) 0.0300(4) Uani 1 1 d . . . . .
H6 H 0.218527 0.343170 0.753757 0.036 Uiso 1 1 calc R . . . .
C7 C 0.35474(17) 0.37506(15) 0.73308(8) 0.0382(5) Uani 1 1 d . . . . .
H7A H 0.337069 0.431169 0.725580 0.046 Uiso 1 1 calc R . . . .
H7B H 0.400528 0.356171 0.710415 0.046 Uiso 1 1 calc R . . . .
C8 C 0.4045(2) 0.37091(17) 0.78159(10) 0.0473(6) Uani 1 1 d . . . . .
H8A H 0.465119 0.403110 0.782765 0.057 Uiso 1 1 calc R . . . .
H8B H 0.360518 0.393814 0.803921 0.057 Uiso 1 1 calc R . . . .
C9 C 0.4287(2) 0.28506(19) 0.79465(12) 0.0593(8) Uani 1 1 d . . . . .
H9A H 0.457391 0.283463 0.826598 0.071 Uiso 1 1 calc R . . . .
H9B H 0.478018 0.264157 0.774261 0.071 Uiso 1 1 calc R . . . .
C10 C 0.3385(2) 0.23202(18) 0.79075(10) 0.0542(7) Uani 1 1 d . . . . .
H10A H 0.292185 0.249217 0.813578 0.065 Uiso 1 1 calc R . . . .
H10B H 0.357574 0.175994 0.797687 0.065 Uiso 1 1 calc R . . . .
C11 C 0.28845(18) 0.23647(15) 0.74253(9) 0.0391(5) Uani 1 1 d . . . . .
H11A H 0.332521 0.214635 0.719930 0.047 Uiso 1 1 calc R . . . .
H11B H 0.228316 0.203611 0.741270 0.047 Uiso 1 1 calc R . . . .
C12 C 0.08220(14) 0.27402(13) 0.67896(7) 0.0263(4) Uani 1 1 d . . . . .
H12 H 0.101268 0.216769 0.683808 0.032 Uiso 1 1 calc R . . . .
C13 C 0.02290(17) 0.29845(15) 0.71960(8) 0.0353(5) Uani 1 1 d . . . . .
H13A H 0.005621 0.355820 0.716868 0.042 Uiso 1 1 calc R . . . .
H13B H 0.063236 0.291058 0.748575 0.042 Uiso 1 1 calc R . . . .
C14 C -0.07061(18) 0.24871(19) 0.72132(8) 0.0434(6) Uani 1 1 d . . . . .
H14A H -0.053200 0.192141 0.727645 0.052 Uiso 1 1 calc R . . . .
H14B H -0.109174 0.268199 0.746697 0.052 Uiso 1 1 calc R . . . .
C15 C -0.13243(18) 0.2539(2) 0.67627(9) 0.0477(6) Uani 1 1 d . . . . .
H15A H -0.190553 0.219156 0.677897 0.057 Uiso 1 1 calc R . . . .
H15B H -0.155227 0.309604 0.671332 0.057 Uiso 1 1 calc R . . . .
C16 C -0.07368(18) 0.22792(17) 0.63620(8) 0.0397(5) Uani 1 1 d . . . . .
H16A H -0.114249 0.233714 0.607177 0.048 Uiso 1 1 calc R . . . .
H16B H -0.055809 0.170797 0.639842 0.048 Uiso 1 1 calc R . . . .
C17 C 0.01905(16) 0.27800(14) 0.63363(7) 0.0321(4) Uani 1 1 d . . . . .
H17A H 0.001034 0.334330 0.626940 0.039 Uiso 1 1 calc R . . . .
H17B H 0.057280 0.258108 0.608237 0.039 Uiso 1 1 calc R . . . .
C18 C 0.47021(15) 0.30451(12) 0.52618(8) 0.0278(4) Uani 1 1 d . . . . .
H18 H 0.478023 0.302802 0.492314 0.033 Uiso 1 1 calc R . . . .
C19 C 0.52711(16) 0.37659(14) 0.54576(9) 0.0374(5) Uani 1 1 d . . . . .
H19A H 0.516588 0.381635 0.578927 0.045 Uiso 1 1 calc R . . . .
H19B H 0.502327 0.425871 0.530272 0.045 Uiso 1 1 calc R . . . .
C20 C 0.63673(18) 0.36820(17) 0.53913(11) 0.0478(6) Uani 1 1 d . . . . .
H20A H 0.648023 0.369385 0.505919 0.057 Uiso 1 1 calc R . . . .
H20B H 0.672037 0.413932 0.553903 0.057 Uiso 1 1 calc R . . . .
C21 C 0.67643(18) 0.29049(19) 0.55983(11) 0.0505(6) Uani 1 1 d . . . . .
H21A H 0.746294 0.285137 0.553603 0.061 Uiso 1 1 calc R . . . .
H21B H 0.671353 0.291689 0.593541 0.061 Uiso 1 1 calc R . . . .
C22 C 0.62037(18) 0.21896(17) 0.53988(11) 0.0469(6) Uani 1 1 d . . . . .
H22A H 0.645780 0.169427 0.554864 0.056 Uiso 1 1 calc R . . . .
H22B H 0.630415 0.214912 0.506626 0.056 Uiso 1 1 calc R . . . .
C23 C 0.51113(16) 0.22660(14) 0.54698(9) 0.0367(5) Uani 1 1 d . . . . .
H23A H 0.475988 0.180601 0.532417 0.044 Uiso 1 1 calc R . . . .
H23B H 0.500500 0.225488 0.580260 0.044 Uiso 1 1 calc R . . . .
C24 C 0.27376(14) 0.23961(12) 0.49896(7) 0.0266(4) Uani 1 1 d . . . . .
H24 H 0.301156 0.185960 0.507767 0.032 Uiso 1 1 calc R . . . .
C25 C 0.28057(19) 0.24839(15) 0.44713(8) 0.0378(5) Uani 1 1 d . . . . .
H25A H 0.349748 0.244877 0.439402 0.045 Uiso 1 1 calc R . . . .
H25B H 0.255264 0.301478 0.437195 0.045 Uiso 1 1 calc R . . . .
C26 C 0.2214(2) 0.18265(16) 0.42171(9) 0.0465(6) Uani 1 1 d . . . . .
H26A H 0.222626 0.191695 0.388198 0.056 Uiso 1 1 calc R . . . .
H26B H 0.252193 0.130145 0.428714 0.056 Uiso 1 1 calc R . . . .
C27 C 0.1155(2) 0.18075(17) 0.43519(11) 0.0518(7) Uani 1 1 d . . . . .
H27A H 0.081944 0.230018 0.423971 0.062 Uiso 1 1 calc R . . . .
H27B H 0.081824 0.134485 0.420168 0.062 Uiso 1 1 calc R . . . .
C28 C 0.10833(19) 0.17450(17) 0.48665(11) 0.0475(6) Uani 1 1 d . . . . .
H28A H 0.133370 0.121740 0.497326 0.057 Uiso 1 1 calc R . . . .
H28B H 0.038977 0.178307 0.494050 0.057 Uiso 1 1 calc R . . . .
C29 C 0.16655(16) 0.24053(14) 0.51181(9) 0.0365(5) Uani 1 1 d . . . . .
H29A H 0.163720 0.232968 0.545371 0.044 Uiso 1 1 calc R . . . .
H29B H 0.137107 0.293109 0.503714 0.044 Uiso 1 1 calc R . . . .
C30 C 0.2526(3) 0.08762(17) 0.63960(11) 0.0582(8) Uani 1 1 d . . . . .
H30A H 0.285896 0.035059 0.640688 0.070 Uiso 1 1 calc R . . . .
H30B H 0.238582 0.102502 0.671404 0.070 Uiso 1 1 calc R . . . .
C31 C 0.18521(14) -0.16501(11) 0.66799(6) 0.0219(3) Uani 1 1 d . . . . .
C32 C 0.09051(14) -0.13380(12) 0.66410(6) 0.0245(4) Uani 1 1 d . . . . .
H32 H 0.045059 -0.155462 0.641590 0.029 Uiso 1 1 calc R . . . .
C33 C 0.06045(15) -0.07194(12) 0.69212(7) 0.0282(4) Uani 1 1 d . . . . .
C34 C 0.12440(16) -0.03894(13) 0.72550(7) 0.0313(4) Uani 1 1 d . . . . .
H34 H 0.104107 0.002851 0.744846 0.038 Uiso 1 1 calc R . . . .
C35 C 0.21871(16) -0.06864(13) 0.72983(7) 0.0301(4) Uani 1 1 d . . . . .
C36 C 0.24877(14) -0.12988(12) 0.70148(7) 0.0257(4) Uani 1 1 d . . . . .
H36 H 0.314285 -0.148324 0.704997 0.031 Uiso 1 1 calc R . . . .
C37 C -0.04161(18) -0.04031(15) 0.68504(8) 0.0388(5) Uani 1 1 d D U . . .
C38 C 0.29010(18) -0.03375(16) 0.76496(9) 0.0444(6) Uani 1 1 d D U . . .
C39 C 0.13950(13) -0.28894(11) 0.60935(6) 0.0203(3) Uani 1 1 d . . . . .
C40 C 0.06848(14) -0.32135(11) 0.63679(7) 0.0228(4) Uani 1 1 d . . . . .
H40 H 0.068427 -0.306004 0.668150 0.027 Uiso 1 1 calc R . . . .
C41 C -0.00149(14) -0.37500(12) 0.61955(7) 0.0258(4) Uani 1 1 d . . . . .
C42 C -0.00556(14) -0.39814(12) 0.57357(7) 0.0254(4) Uani 1 1 d . . . . .
H42 H -0.054601 -0.433796 0.561568 0.030 Uiso 1 1 calc R . . . .
C43 C 0.06414(14) -0.36751(11) 0.54594(6) 0.0221(4) Uani 1 1 d . . . . .
C44 C 0.13613(14) -0.31518(10) 0.56382(6) 0.0203(3) Uani 1 1 d . . . . .
H44 H 0.184491 -0.296803 0.544316 0.024 Uiso 1 1 calc R . . . .
C45 C -0.07757(17) -0.40677(14) 0.64987(8) 0.0360(5) Uani 1 1 d D U . . .
C46 C 0.06213(15) -0.38653(12) 0.49579(7) 0.0268(4) Uani 1 1 d . . . . .
C47 C 0.26727(13) -0.16927(11) 0.59210(6) 0.0208(3) Uani 1 1 d . . . . .
C48 C 0.20807(14) -0.14040(11) 0.55511(6) 0.0228(4) Uani 1 1 d . . . . .
H48 H 0.143150 -0.159920 0.550768 0.027 Uiso 1 1 calc R . . . .
C49 C 0.24077(14) -0.08407(11) 0.52438(7) 0.0248(4) Uani 1 1 d . . . . .
C50 C 0.33356(15) -0.05137(12) 0.53048(7) 0.0280(4) Uani 1 1 d . . . . .
H50 H 0.355751 -0.012176 0.509929 0.034 Uiso 1 1 calc R . . . .
C51 C 0.39291(15) -0.07784(13) 0.56762(7) 0.0285(4) Uani 1 1 d . . . . .
C52 C 0.36119(14) -0.13620(12) 0.59721(7) 0.0252(4) Uani 1 1 d . . . . .
H52 H 0.404479 -0.154252 0.621668 0.030 Uiso 1 1 calc R . . . .
C53 C 0.17445(17) -0.06263(13) 0.48359(8) 0.0331(4) Uani 1 1 d . . . . .
C54 C 0.49394(18) -0.04516(16) 0.57478(9) 0.0442(6) Uani 1 1 d D U . . .
C55 C 0.30892(13) -0.28922(11) 0.65373(6) 0.0218(3) Uani 1 1 d . . . . .
C56 C 0.30948(15) -0.31347(12) 0.69955(7) 0.0256(4) Uani 1 1 d . . . . .
H56 H 0.262172 -0.291877 0.718599 0.031 Uiso 1 1 calc R . . . .
C57 C 0.37726(16) -0.36840(13) 0.71827(7) 0.0289(4) Uani 1 1 d . . . . .
C58 C 0.44631(15) -0.40239(12) 0.69165(7) 0.0274(4) Uani 1 1 d . . . . .
H58 H 0.492523 -0.439748 0.704404 0.033 Uiso 1 1 calc R . . . .
C59 C 0.44627(14) -0.38032(12) 0.64556(7) 0.0238(4) Uani 1 1 d . . . . .
C60 C 0.37941(14) -0.32472(11) 0.62733(6) 0.0222(4) Uani 1 1 d . . . . .
H60 H 0.381508 -0.310246 0.595901 0.027 Uiso 1 1 calc R . . . .
C61 C 0.3755(2) -0.38782(17) 0.76839(8) 0.0441(6) Uani 1 1 d . . . . .
C62 C 0.52282(15) -0.41431(13) 0.61677(7) 0.0297(4) Uani 1 1 d . . . . .
B1 B 0.22520(14) -0.22916(12) 0.63082(7) 0.0204(4) Uani 1 1 d . . . . .
H1 H 0.374(3) 0.344(3) 0.6330(14) 0.086(13) Uiso 1 1 d . . . . .
F1 F -0.0709(3) -0.0005(4) 0.72161(18) 0.0612(12) Uani 0.723(15) 1 d D U P A 1
F2 F -0.1074(3) -0.1015(3) 0.67937(18) 0.0433(8) Uani 0.723(15) 1 d D U P A 1
F3 F -0.0572(6) 0.0041(4) 0.6484(2) 0.0614(14) Uani 0.723(15) 1 d D U P A 1
F4 F 0.2549(4) 0.0100(6) 0.7962(2) 0.0665(16) Uani 0.439(3) 1 d D U P B 1
F5 F 0.3509(6) -0.0874(4) 0.7841(2) 0.0665(15) Uani 0.439(3) 1 d D U P B 1
F6 F 0.3521(5) 0.0189(5) 0.7425(2) 0.0633(13) Uani 0.439(3) 1 d D U P B 1
F7 F -0.0591(3) -0.3913(3) 0.69368(9) 0.0935(14) Uani 0.685(4) 1 d D U P C 1
F8 F -0.1641(2) -0.3826(3) 0.63824(15) 0.0830(13) Uani 0.685(4) 1 d D U P C 1
F9 F -0.0838(3) -0.48601(15) 0.64844(15) 0.0751(10) Uani 0.685(4) 1 d D U P C 1
F16 F 0.5383(3) -0.0603(4) 0.61429(14) 0.0812(16) Uani 0.627(8) 1 d D U P D 1
F17 F 0.5039(8) 0.0289(4) 0.5619(3) 0.0605(16) Uani 0.627(8) 1 d D U P D 1
F18 F 0.5559(2) -0.0864(2) 0.54504(17) 0.0565(9) Uani 0.627(8) 1 d D U P D 1
F1A F -0.0530(10) 0.0284(7) 0.7079(5) 0.061(2) Uani 0.277(15) 1 d D U P A 2
F2A F -0.1113(9) -0.0886(8) 0.6928(6) 0.054(2) Uani 0.277(15) 1 d D U P A 2
F3A F -0.0559(14) -0.0147(8) 0.6409(3) 0.041(2) Uani 0.277(15) 1 d D U P A 2
F4A F 0.2574(6) -0.0443(7) 0.8087(2) 0.0575(16) Uani 0.286(3) 1 d D U P B 2
F5A F 0.3791(5) -0.0663(7) 0.7684(3) 0.0510(18) Uani 0.286(3) 1 d D U P B 2
F6A F 0.3044(9) 0.0431(4) 0.7602(4) 0.0741(18) Uani 0.286(3) 1 d D U P B 2
F7A F -0.1202(6) -0.3485(4) 0.6712(3) 0.0719(17) Uani 0.315(4) 1 d D U P C 2
F8A F -0.1503(6) -0.4413(6) 0.6272(2) 0.0795(19) Uani 0.315(4) 1 d D U P C 2
F9A F -0.0436(5) -0.4511(6) 0.6805(3) 0.0741(19) Uani 0.315(4) 1 d D U P C 2
F16A F 0.5030(5) -0.0136(5) 0.61951(19) 0.0633(17) Uani 0.373(8) 1 d D U P D 2
F17A F 0.5080(14) 0.0210(7) 0.5506(4) 0.0493(19) Uani 0.373(8) 1 d D U P D 2
F18A F 0.5604(4) -0.0930(4) 0.5717(4) 0.0736(18) Uani 0.373(8) 1 d D U P D 2
F4B F 0.2971(9) -0.0792(6) 0.8022(3) 0.0682(18) Uani 0.275(3) 1 d D U P B 3
F5B F 0.3751(5) -0.0227(8) 0.7500(4) 0.0623(19) Uani 0.275(3) 1 d D U P B 3
F6B F 0.2591(8) 0.0393(5) 0.7788(4) 0.0550(19) Uani 0.275(3) 1 d D U P B 3
H3 H 0.166(3) 0.412(2) 0.5766(13) 0.066 Uiso 1 1 d R . . . .

loop_
_atom_site_aniso_label
_atom_site_aniso_U_11
_atom_site_aniso_U_22
_atom_site_aniso_U_33
_atom_site_aniso_U_23
_atom_site_aniso_U_13
_atom_site_aniso_U_12
Rh1 0.02068(8) 0.02031(8) 0.02444(9) 0.00203(5) 0.00334(5) 0.00311(5)
Cl1 0.0500(3) 0.0319(3) 0.0571(3) 0.0118(2) 0.0224(3) 0.0122(2)
Cl2 0.0768(5) 0.0561(4) 0.0915(6) -0.0013(4) 0.0282(5) -0.0186(4)
P1 0.0217(2) 0.0271(2) 0.0233(2) 0.00060(18) 0.00264(17) 0.00393(18)
P2 0.0224(2) 0.0226(2) 0.0247(2) 0.00185(17) 0.00402(18) 0.00254(17)
F10 0.0304(6) 0.0519(8) 0.0342(6) -0.0152(6) -0.0007(5) 0.0092(6)
F11 0.0276(6) 0.0382(7) 0.0337(6) -0.0083(5) -0.0086(5) -0.0038(5)
F12 0.0589(9) 0.0381(7) 0.0249(6) 0.0042(5) -0.0018(6) -0.0098(6)
F13 0.0513(9) 0.0703(11) 0.0516(9) 0.0384(8) -0.0022(7) -0.0045(8)
F14 0.0752(11) 0.0436(8) 0.0401(8) -0.0041(6) -0.0231(8) 0.0072(8)
F15 0.0345(7) 0.0544(9) 0.0595(9) 0.0073(7) -0.0019(6) 0.0153(6)
F19 0.0795(13) 0.1052(17) 0.0516(10) 0.0341(11) 0.0250(9) -0.0070(12)
F20 0.1154(17) 0.0658(11) 0.0251(7) -0.0009(7) 0.0033(9) 0.0245(11)
F21 0.0849(13) 0.0909(14) 0.0344(8) 0.0228(8) 0.0058(8) 0.0486(11)
F22 0.0857(12) 0.0503(9) 0.0440(8) 0.0051(7) 0.0158(8) 0.0402(9)
F23 0.0295(7) 0.0945(14) 0.0774(12) -0.0452(11) 0.0196(7) -0.0196(8)
F24 0.0386(7) 0.0490(8) 0.0279(6) -0.0059(5) 0.0058(5) 0.0082(6)
C1 0.0310(10) 0.0286(10) 0.0319(10) -0.0023(8) 0.0032(8) 0.0076(8)
C2 0.0305(10) 0.0211(9) 0.0329(10) -0.0030(8) 0.0007(8) 0.0044(7)
C3 0.0235(9) 0.0191(8) 0.0295(9) 0.0023(7) -0.0014(7) 0.0044(7)
C4 0.0288(10) 0.0236(9) 0.0343(10) 0.0057(8) 0.0009(8) 0.0014(8)
C5 0.0301(10) 0.0265(10) 0.0298(10) 0.0067(8) 0.0022(8) 0.0028(8)
C6 0.0284(10) 0.0352(11) 0.0262(9) 0.0005(8) -0.0016(8) 0.0033(8)
C7 0.0339(11) 0.0398(12) 0.0401(12) 0.0007(10) -0.0045(9) -0.0023(9)
C8 0.0443(14) 0.0450(14) 0.0502(15) -0.0001(11) -0.0185(11) -0.0028(11)
C9 0.0523(16) 0.0518(16) 0.0692(19) 0.0070(15) -0.0339(15) 0.0037(13)
C10 0.0609(17) 0.0483(15) 0.0500(15) 0.0147(12) -0.0249(13) -0.0032(13)
C11 0.0382(12) 0.0360(12) 0.0416(12) 0.0052(10) -0.0099(10) 0.0003(10)
C12 0.0233(9) 0.0329(10) 0.0230(9) 0.0007(7) 0.0032(7) 0.0016(8)
C13 0.0308(11) 0.0495(13) 0.0262(10) -0.0063(9) 0.0077(8) -0.0028(9)
C14 0.0339(11) 0.0647(17) 0.0329(11) -0.0064(11) 0.0122(9) -0.0109(11)
C15 0.0277(11) 0.0706(18) 0.0452(13) -0.0064(13) 0.0061(10) -0.0092(11)
C16 0.0347(11) 0.0522(14) 0.0317(11) -0.0040(10) -0.0009(9) -0.0076(10)
C17 0.0300(10) 0.0430(12) 0.0234(9) -0.0007(8) 0.0009(8) -0.0003(9)
C18 0.0241(9) 0.0293(10) 0.0307(10) -0.0016(8) 0.0068(8) 0.0019(7)
C19 0.0271(10) 0.0323(11) 0.0528(14) -0.0035(10) 0.0026(9) -0.0017(9)
C20 0.0277(11) 0.0461(14) 0.0700(18) 0.0001(13) 0.0059(11) -0.0058(10)
C21 0.0251(11) 0.0613(17) 0.0651(17) 0.0046(14) 0.0020(11) 0.0051(11)
C22 0.0310(12) 0.0431(14) 0.0676(17) 0.0050(12) 0.0119(11) 0.0115(10)
C23 0.0279(10) 0.0338(12) 0.0492(13) 0.0037(10) 0.0076(9) 0.0049(9)
C24 0.0263(9) 0.0249(9) 0.0287(9) -0.0003(7) 0.0027(7) -0.0001(7)
C25 0.0481(13) 0.0374(12) 0.0279(10) -0.0008(9) 0.0017(9) -0.0030(10)
C26 0.0626(17) 0.0415(13) 0.0340(12) -0.0058(10) -0.0081(12) -0.0022(12)
C27 0.0484(15) 0.0379(13) 0.0659(18) -0.0074(12) -0.0243(14) 0.0016(11)
C28 0.0298(12) 0.0394(13) 0.0730(19) -0.0111(13) 0.0009(12) -0.0042(10)
C29 0.0276(10) 0.0345(11) 0.0477(13) -0.0060(10) 0.0054(9) -0.0015(9)
C30 0.081(2) 0.0366(13) 0.0605(17) 0.0167(12) 0.0327(16) 0.0027(14)
C31 0.0240(9) 0.0215(9) 0.0205(8) -0.0003(7) 0.0052(7) -0.0025(7)
C32 0.0256(9) 0.0251(9) 0.0231(8) 0.0006(7) 0.0023(7) -0.0008(7)
C33 0.0294(10) 0.0270(10) 0.0290(9) 0.0009(8) 0.0089(8) 0.0035(8)
C34 0.0372(11) 0.0274(10) 0.0305(10) -0.0079(8) 0.0123(8) -0.0019(8)
C35 0.0324(10) 0.0305(10) 0.0281(9) -0.0081(8) 0.0071(8) -0.0078(8)
C36 0.0242(9) 0.0277(10) 0.0257(9) -0.0047(7) 0.0051(7) -0.0035(7)
C37 0.0357(11) 0.0405(12) 0.0410(11) -0.0015(9) 0.0085(9) 0.0108(9)
C38 0.0371(12) 0.0500(14) 0.0464(13) -0.0240(11) 0.0041(10) -0.0065(10)
C39 0.0203(8) 0.0191(8) 0.0216(8) 0.0013(7) 0.0012(6) 0.0005(7)
C40 0.0242(9) 0.0231(8) 0.0213(8) 0.0015(7) 0.0031(7) 0.0004(7)
C41 0.0236(9) 0.0239(9) 0.0303(10) 0.0042(7) 0.0047(7) -0.0020(7)
C42 0.0229(9) 0.0222(9) 0.0306(9) -0.0009(7) -0.0014(7) -0.0036(7)
C43 0.0230(8) 0.0194(8) 0.0234(9) -0.0007(7) -0.0018(7) 0.0018(7)
C44 0.0199(8) 0.0197(8) 0.0213(8) 0.0005(6) 0.0023(7) -0.0006(6)
C45 0.0321(10) 0.0382(11) 0.0387(11) 0.0057(9) 0.0094(9) -0.0083(9)
C46 0.0246(9) 0.0285(10) 0.0266(9) -0.0041(8) -0.0029(7) -0.0013(8)
C47 0.0210(8) 0.0198(8) 0.0221(8) -0.0016(7) 0.0037(6) -0.0004(7)
C48 0.0219(8) 0.0207(8) 0.0260(9) -0.0006(7) 0.0032(7) 0.0003(7)
C49 0.0269(9) 0.0212(9) 0.0266(9) 0.0009(7) 0.0054(7) 0.0034(7)
C50 0.0305(10) 0.0245(9) 0.0296(10) 0.0041(8) 0.0074(8) -0.0028(8)
C51 0.0255(9) 0.0287(10) 0.0317(10) 0.0000(8) 0.0043(8) -0.0073(8)
C52 0.0239(9) 0.0273(9) 0.0243(9) -0.0003(7) 0.0012(7) -0.0027(7)
C53 0.0340(11) 0.0298(10) 0.0355(11) 0.0078(9) 0.0014(9) 0.0039(8)
C54 0.0308(11) 0.0495(13) 0.0516(13) 0.0138(11) -0.0013(10) -0.0157(10)
C55 0.0212(8) 0.0208(8) 0.0233(8) -0.0007(7) 0.0004(7) -0.0030(7)
C56 0.0250(9) 0.0272(10) 0.0250(9) 0.0006(7) 0.0049(7) 0.0014(7)
C57 0.0317(10) 0.0299(10) 0.0253(9) 0.0045(8) 0.0020(8) 0.0014(8)
C58 0.0262(9) 0.0265(9) 0.0290(9) 0.0023(8) -0.0027(7) 0.0018(7)
C59 0.0223(8) 0.0225(9) 0.0265(9) -0.0033(7) 0.0010(7) -0.0014(7)
C60 0.0227(9) 0.0226(8) 0.0211(8) -0.0012(7) 0.0006(7) -0.0026(7)
C61 0.0551(15) 0.0472(14) 0.0305(11) 0.0107(10) 0.0079(10) 0.0185(12)
C62 0.0259(9) 0.0320(10) 0.0308(10) -0.0045(8) -0.0003(8) 0.0028(8)
B1 0.0200(9) 0.0216(9) 0.0196(9) -0.0015(7) 0.0017(7) -0.0013(7)
F1 0.0443(15) 0.081(3) 0.0595(19) -0.0268(19) 0.0126(13) 0.0206(16)
F2 0.0266(12) 0.0516(15) 0.053(2) -0.0024(13) 0.0095(12) 0.0042(10)
F3 0.0492(17) 0.059(3) 0.077(3) 0.033(2) 0.014(2) 0.020(2)
F4 0.050(2) 0.092(4) 0.057(3) -0.055(3) 0.003(2) -0.002(3)
F5 0.057(3) 0.078(3) 0.060(3) -0.025(2) -0.029(3) 0.002(3)
F6 0.044(3) 0.074(3) 0.072(3) -0.018(3) 0.001(2) -0.031(2)
F7 0.102(3) 0.144(3) 0.0366(13) -0.0038(17) 0.0216(14) -0.086(2)
F8 0.0347(13) 0.114(3) 0.104(3) 0.070(2) 0.0348(14) 0.0272(16)
F9 0.078(2) 0.0331(12) 0.121(3) 0.0121(14) 0.0625(19) -0.0108(12)
F16 0.052(2) 0.131(4) 0.0567(18) 0.041(2) -0.0243(16) -0.053(2)
F17 0.046(2) 0.0395(17) 0.096(4) 0.003(2) 0.004(4) -0.0202(14)
F18 0.0248(12) 0.0648(18) 0.080(2) -0.0008(18) 0.0092(15) -0.0035(11)
F1A 0.060(4) 0.060(4) 0.062(4) -0.021(3) 0.002(3) 0.033(3)
F2A 0.033(3) 0.063(4) 0.068(5) 0.022(4) 0.026(4) 0.012(3)
F3A 0.035(3) 0.045(4) 0.043(3) 0.002(3) -0.002(3) 0.015(3)
F4A 0.044(3) 0.092(4) 0.036(2) -0.033(3) 0.003(2) -0.006(3)
F5A 0.027(3) 0.071(4) 0.055(4) -0.036(3) -0.003(3) -0.005(3)
F6A 0.072(4) 0.059(3) 0.090(4) -0.026(3) -0.013(4) -0.021(3)
F7A 0.065(3) 0.063(3) 0.096(4) 0.003(3) 0.066(3) -0.001(3)
F8A 0.060(3) 0.111(4) 0.070(3) -0.010(3) 0.021(3) -0.055(3)
F9A 0.058(3) 0.093(4) 0.076(4) 0.064(3) 0.037(3) 0.025(3)
F16A 0.050(3) 0.090(4) 0.047(2) 0.007(3) -0.014(2) -0.043(3)
F17A 0.045(3) 0.056(4) 0.047(3) 0.010(3) 0.008(3) -0.027(3)
F18A 0.033(2) 0.066(3) 0.120(5) 0.002(4) -0.003(3) -0.005(2)
F4B 0.065(4) 0.079(4) 0.057(4) -0.017(3) -0.026(3) -0.011(3)
F5B 0.034(3) 0.079(5) 0.074(4) -0.041(4) 0.009(3) -0.012(4)
F6B 0.050(3) 0.053(3) 0.063(4) -0.039(3) 0.005(3) -0.012(3)

loop_
_atom_type_symbol
_atom_type_description
_atom_type_scat_dispersion_real
_atom_type_scat_dispersion_imag
_atom_type_scat_source
C C 0.0181 0.0091 'International Tables Vol C Tables 4.2.6.8 and 6.1.1.4'
H H 0.0000 0.0000 'International Tables Vol C Tables 4.2.6.8 and 6.1.1.4'
B B 0.0090 0.0039 'International Tables Vol C Tables 4.2.6.8 and 6.1.1.4'
Cl Cl 0.3639 0.7018 'International Tables Vol C Tables 4.2.6.8 and 6.1.1.4'
F F 0.0727 0.0534 'International Tables Vol C Tables 4.2.6.8 and 6.1.1.4'
P P 0.2955 0.4335 'International Tables Vol C Tables 4.2.6.8 and 6.1.1.4'
Rh Rh 0.0927 3.6045 'International Tables Vol C Tables 4.2.6.8 and 6.1.1.4'

loop_
_geom_angle_atom_site_label_1
_geom_angle_atom_site_label_2
_geom_angle_atom_site_label_3
_geom_angle
Cl1 Rh1 H1 92.8(15)
P1 Rh1 Cl1 102.142(19)
P1 Rh1 H1 87.8(15)
P2 Rh1 Cl1 90.752(18)
P2 Rh1 P1 167.043(19)
P2 Rh1 H1 92.9(15)
C3 Rh1 Cl1 174.55(6)
C3 Rh1 P1 83.20(6)
C3 Rh1 P2 83.88(6)
C3 Rh1 H1 88.4(15)
C30 Cl1 Rh1 120.29(11)
C1 P1 Rh1 103.35(7)
C1 P1 C6 104.85(10)
C1 P1 C12 106.19(10)
C6 P1 Rh1 120.82(7)
C6 P1 C12 105.37(10)
C12 P1 Rh1 114.93(6)
C5 P2 Rh1 103.05(7)
C5 P2 C18 106.68(10)
C18 P2 Rh1 124.01(7)
C24 P2 Rh1 106.94(7)
C24 P2 C5 107.50(9)
C24 P2 C18 107.69(9)
P1 C1 H1A 110.1
P1 C1 H1B 110.1
H1A C1 H1B 108.4
C2 C1 P1 107.86(14)
C2 C1 H1A 110.1
C2 C1 H1B 110.1
C1 C2 H2A 109.4
C1 C2 H2B 109.4
C1 C2 C3 111.23(17)
H2A C2 H2B 108.0
C3 C2 H2A 109.4
C3 C2 H2B 109.4
Rh1 C3 H3 97(2)
C2 C3 Rh1 113.44(13)
C2 C3 H3 112(2)
C4 C3 Rh1 113.60(13)
C4 C3 C2 111.52(17)
C4 C3 H3 108(2)
C3 C4 H4A 109.4
C3 C4 H4B 109.4
C3 C4 C5 111.21(17)
H4A C4 H4B 108.0
C5 C4 H4A 109.4
C5 C4 H4B 109.4
P2 C5 H5A 110.5
P2 C5 H5B 110.5
C4 C5 P2 106.03(13)
C4 C5 H5A 110.5
C4 C5 H5B 110.5
H5A C5 H5B 108.7
P1 C6 H6 107.5
C7 C6 P1 111.73(16)
C7 C6 H6 107.5
C11 C6 P1 112.18(16)
C11 C6 H6 107.5
C11 C6 C7 110.24(19)
C6 C7 H7A 109.6
C6 C7 H7B 109.6
C6 C7 C8 110.1(2)
H7A C7 H7B 108.1
C8 C7 H7A 109.6
C8 C7 H7B 109.6
C7 C8 H8A 109.5
C7 C8 H8B 109.5
H8A C8 H8B 108.1
C9 C8 C7 110.7(2)
C9 C8 H8A 109.5
C9 C8 H8B 109.5
C8 C9 H9A 109.3
C8 C9 H9B 109.3
C8 C9 C10 111.5(2)
H9A C9 H9B 108.0
C10 C9 H9A 109.3
C10 C9 H9B 109.3
C9 C10 H10A 109.4
C9 C10 H10B 109.4
C9 C10 C11 111.1(2)
H10A C10 H10B 108.0
C11 C10 H10A 109.4
C11 C10 H10B 109.4
C6 C11 C10 110.3(2)
C6 C11 H11A 109.6
C6 C11 H11B 109.6
C10 C11 H11A 109.6
C10 C11 H11B 109.6
H11A C11 H11B 108.1
P1 C12 H12 107.0
C13 C12 P1 114.62(15)
C13 C12 H12 107.0
C13 C12 C17 110.81(17)
C17 C12 P1 110.04(14)
C17 C12 H12 107.0
C12 C13 H13A 109.4
C12 C13 H13B 109.4
C12 C13 C14 111.37(19)
H13A C13 H13B 108.0
C14 C13 H13A 109.4
C14 C13 H13B 109.4
C13 C14 H14A 109.3
C13 C14 H14B 109.3
H14A C14 H14B 108.0
C15 C14 C13 111.4(2)
C15 C14 H14A 109.3
C15 C14 H14B 109.3
C14 C15 H15A 109.5
C14 C15 H15B 109.5
H15A C15 H15B 108.1
C16 C15 C14 110.7(2)
C16 C15 H15A 109.5
C16 C15 H15B 109.5
C15 C16 H16A 109.4
C15 C16 H16B 109.4
C15 C16 C17 111.2(2)
H16A C16 H16B 108.0
C17 C16 H16A 109.4
C17 C16 H16B 109.4
C12 C17 H17A 109.4
C12 C17 H17B 109.4
C16 C17 C12 111.24(18)
C16 C17 H17A 109.4
C16 C17 H17B 109.4
H17A C17 H17B 108.0
P2 C18 H18 108.0
C19 C18 P2 110.99(14)
C19 C18 H18 108.0
C19 C18 C23 110.84(19)
C23 C18 P2 110.82(15)
C23 C18 H18 108.0
C18 C19 H19A 109.4
C18 C19 H19B 109.4
C18 C19 C20 111.3(2)
H19A C19 H19B 108.0
C20 C19 H19A 109.4
C20 C19 H19B 109.4
C19 C20 H20A 109.4
C19 C20 H20B 109.4
H20A C20 H20B 108.0
C21 C20 C19 111.0(2)
C21 C20 H20A 109.4
C21 C20 H20B 109.4
C20 C21 H21A 109.4
C20 C21 H21B 109.4
H21A C21 H21B 108.0
C22 C21 C20 111.1(2)
C22 C21 H21A 109.4
C22 C21 H21B 109.4
C21 C22 H22A 109.4
C21 C22 H22B 109.4
C21 C22 C23 111.1(2)
H22A C22 H22B 108.0
C23 C22 H22A 109.4
C23 C22 H22B 109.4
C18 C23 C22 110.9(2)
C18 C23 H23A 109.5
C18 C23 H23B 109.5
C22 C23 H23A 109.5
C22 C23 H23B 109.5
H23A C23 H23B 108.0
P2 C24 H24 107.2
C25 C24 P2 116.82(15)
C25 C24 H24 107.2
C25 C24 C29 110.80(19)
C29 C24 P2 107.05(14)
C29 C24 H24 107.2
C24 C25 H25A 109.6
C24 C25 H25B 109.6
C24 C25 C26 110.4(2)
H25A C25 H25B 108.1
C26 C25 H25A 109.6
C26 C25 H25B 109.6
C25 C26 H26A 109.2
C25 C26 H26B 109.2
H26A C26 H26B 107.9
C27 C26 C25 112.0(2)
C27 C26 H26A 109.2
C27 C26 H26B 109.2
C26 C27 H27A 109.2
C26 C27 H27B 109.2
H27A C27 H27B 107.9
C28 C27 C26 112.1(2)
C28 C27 H27A 109.2
C28 C27 H27B 109.2
C27 C28 H28A 109.4
C27 C28 H28B 109.4
C27 C28 C29 111.4(2)
H28A C28 H28B 108.0
C29 C28 H28A 109.4
C29 C28 H28B 109.4
C24 C29 H29A 109.5
C24 C29 H29B 109.5
C28 C29 C24 110.9(2)
C28 C29 H29A 109.5
C28 C29 H29B 109.5
H29A C29 H29B 108.1
Cl1 C30 H30A 109.2
Cl1 C30 H30B 109.2
Cl2 C30 Cl1 111.87(17)
Cl2 C30 H30A 109.2
Cl2 C30 H30B 109.2
H30A C30 H30B 107.9
C32 C31 C36 115.95(18)
C32 C31 B1 122.35(16)
C36 C31 B1 121.07(17)
C31 C32 H32 118.9
C33 C32 C31 122.29(18)
C33 C32 H32 118.9
C32 C33 C37 119.1(2)
C34 C33 C32 120.64(19)
C34 C33 C37 120.25(19)
C33 C34 H34 121.0
C35 C34 C33 118.09(19)
C35 C34 H34 121.0
C34 C35 C36 121.12(19)
C34 C35 C38 119.6(2)
C36 C35 C38 119.3(2)
C31 C36 H36 119.1
C35 C36 C31 121.89(19)
C35 C36 H36 119.1
F1 C37 C33 112.8(3)
F1 C37 F2 104.0(3)
F2 C37 C33 110.9(3)
F3 C37 C33 114.7(4)
F3 C37 F1 109.0(3)
F3 C37 F2 104.5(4)
F1A C37 C33 111.6(5)
F1A C37 F3A 100.8(7)
F2A C37 C33 117.0(7)
F2A C37 F1A 110.0(7)
F2A C37 F3A 107.3(10)
F3A C37 C33 108.8(8)
F4 C38 C35 116.8(3)
F4 C38 F5 109.9(5)
F4 C38 F6 103.7(5)
F5 C38 C35 113.3(3)
F5 C38 F6 103.6(4)
F6 C38 C35 108.2(3)
F4A C38 C35 110.3(3)
F5A C38 C35 116.9(4)
F5A C38 F4A 102.8(6)
F6A C38 C35 114.0(4)
F6A C38 F4A 106.4(6)
F6A C38 F5A 105.4(6)
F4B C38 C35 110.6(4)
F4B C38 F6B 106.2(6)
F5B C38 C35 113.3(4)
F5B C38 F4B 109.8(7)
F5B C38 F6B 106.1(6)
F6B C38 C35 110.5(5)
C40 C39 B1 121.56(16)
C44 C39 C40 115.78(17)
C44 C39 B1 122.52(16)
C39 C40 H40 118.9
C41 C40 C39 122.11(18)
C41 C40 H40 118.9
C40 C41 C42 121.07(18)
C40 C41 C45 120.33(19)
C42 C41 C45 118.55(18)
C41 C42 H42 121.1
C43 C42 C41 117.88(17)
C43 C42 H42 121.1
C42 C43 C44 120.77(18)
C42 C43 C46 121.14(17)
C44 C43 C46 118.03(18)
C39 C44 C43 122.32(18)
C39 C44 H44 118.8
C43 C44 H44 118.8
F7 C45 C41 113.7(2)
F7 C45 F9 103.6(3)
F8 C45 C41 113.4(2)
F8 C45 F7 108.6(4)
F8 C45 F9 104.4(3)
F9 C45 C41 112.3(2)
F7A C45 C41 111.1(3)
F8A C45 C41 113.4(3)
F8A C45 F7A 102.7(6)
F9A C45 C41 113.1(3)
F9A C45 F7A 105.4(6)
F9A C45 F8A 110.3(6)
F10 C46 C43 112.89(16)
F11 C46 F10 105.96(16)
F11 C46 C43 112.87(17)
F12 C46 F10 106.35(17)
F12 C46 F11 106.25(16)
F12 C46 C43 111.99(17)
C48 C47 C52 115.75(17)
C48 C47 B1 122.04(16)
C52 C47 B1 121.76(16)
C47 C48 H48 118.8
C49 C48 C47 122.40(18)
C49 C48 H48 118.8
C48 C49 C53 117.99(18)
C50 C49 C48 120.81(18)
C50 C49 C53 121.15(18)
C49 C50 H50 121.1
C49 C50 C51 117.76(18)
C51 C50 H50 121.1
C50 C51 C52 121.17(18)
C50 C51 C54 119.29(19)
C52 C51 C54 119.5(2)
C47 C52 H52 119.0
C51 C52 C47 122.04(18)
C51 C52 H52 119.0
F13 C53 F14 107.3(2)
F13 C53 F15 106.70(18)
F13 C53 C49 112.91(19)
F14 C53 C49 111.49(18)
F15 C53 F14 105.5(2)
F15 C53 C49 112.45(19)
F16 C54 C51 115.8(2)
F16 C54 F17 113.0(5)
F16 C54 F18 100.4(4)
F17 C54 C51 114.8(5)
F17 C54 F18 101.9(4)
F18 C54 C51 108.6(2)
F16A C54 C51 107.3(3)
F17A C54 C51 113.1(8)
F17A C54 F16A 99.9(6)
F18A C54 C51 116.2(4)
F18A C54 F16A 106.7(5)
F18A C54 F17A 111.9(9)
C56 C55 C60 115.94(18)
C56 C55 B1 122.18(17)
C60 C55 B1 121.66(16)
C55 C56 H56 118.9
C57 C56 C55 122.11(19)
C57 C56 H56 118.9
C56 C57 C61 118.4(2)
C58 C57 C56 120.93(19)
C58 C57 C61 120.65(19)
C57 C58 H58 120.9
C57 C58 C59 118.14(18)
C59 C58 H58 120.9
C58 C59 C62 118.74(18)
C60 C59 C58 120.59(18)
C60 C59 C62 120.59(18)
C55 C60 H60 118.9
C59 C60 C55 122.26(18)
C59 C60 H60 118.9
F19 C61 C57 111.9(2)
F20 C61 F19 105.2(2)
F20 C61 C57 112.2(2)
F21 C61 F19 106.3(2)
F21 C61 F20 107.4(2)
F21 C61 C57 113.2(2)
F22 C62 F23 106.6(2)
F22 C62 F24 105.87(18)
F22 C62 C59 112.55(19)
F23 C62 F24 105.14(19)
F23 C62 C59 112.64(18)
F24 C62 C59 113.40(17)
C39 B1 C31 112.97(15)
C39 B1 C47 112.52(15)
C47 B1 C31 101.59(15)
C55 B1 C31 112.62(15)
C55 B1 C39 104.60(15)
C55 B1 C47 112.85(15)

loop_
_geom_bond_atom_site_label_1
_geom_bond_atom_site_label_2
_geom_bond_distance
Rh1 Cl1 2.6032(6)
Rh1 P1 2.3182(5)
Rh1 P2 2.3099(5)
Rh1 C3 2.0743(18)
Rh1 H1 1.64(4)
Cl1 C30 1.788(3)
Cl2 C30 1.738(4)
P1 C1 1.842(2)
P1 C6 1.842(2)
P1 C12 1.844(2)
P2 C5 1.838(2)
P2 C18 1.841(2)
P2 C24 1.837(2)
F10 C46 1.346(2)
F11 C46 1.344(2)
F12 C46 1.337(3)
F13 C53 1.330(3)
F14 C53 1.337(3)
F15 C53 1.333(3)
F19 C61 1.338(4)
F20 C61 1.333(3)
F21 C61 1.326(3)
F22 C62 1.330(3)
F23 C62 1.334(3)
F24 C62 1.339(2)
C1 H1A 0.9900
C1 H1B 0.9900
C1 C2 1.522(3)
C2 H2A 0.9900
C2 H2B 0.9900
C2 C3 1.527(3)
C3 C4 1.526(3)
C3 H3 1.01(4)
C4 H4A 0.9900
C4 H4B 0.9900
C4 C5 1.530(3)
C5 H5A 0.9900
C5 H5B 0.9900
C6 H6 1.0000
C6 C7 1.533(3)
C6 C11 1.526(3)
C7 H7A 0.9900
C7 H7B 0.9900
C7 C8 1.536(3)
C8 H8A 0.9900
C8 H8B 0.9900
C8 C9 1.517(4)
C9 H9A 0.9900
C9 H9B 0.9900
C9 C10 1.521(4)
C10 H10A 0.9900
C10 H10B 0.9900
C10 C11 1.530(3)
C11 H11A 0.9900
C11 H11B 0.9900
C12 H12 1.0000
C12 C13 1.532(3)
C12 C17 1.539(3)
C13 H13A 0.9900
C13 H13B 0.9900
C13 C14 1.532(3)
C14 H14A 0.9900
C14 H14B 0.9900
C14 C15 1.524(4)
C15 H15A 0.9900
C15 H15B 0.9900
C15 C16 1.521(4)
C16 H16A 0.9900
C16 H16B 0.9900
C16 C17 1.528(3)
C17 H17A 0.9900
C17 H17B 0.9900
C18 H18 1.0000
C18 C19 1.528(3)
C18 C23 1.529(3)
C19 H19A 0.9900
C19 H19B 0.9900
C19 C20 1.534(3)
C20 H20A 0.9900
C20 H20B 0.9900
C20 C21 1.520(4)
C21 H21A 0.9900
C21 H21B 0.9900
C21 C22 1.519(4)
C22 H22A 0.9900
C22 H22B 0.9900
C22 C23 1.530(3)
C23 H23A 0.9900
C23 H23B 0.9900
C24 H24 1.0000
C24 C25 1.527(3)
C24 C29 1.539(3)
C25 H25A 0.9900
C25 H25B 0.9900
C25 C26 1.531(3)
C26 H26A 0.9900
C26 H26B 0.9900
C26 C27 1.527(5)
C27 H27A 0.9900
C27 H27B 0.9900
C27 C28 1.513(5)
C28 H28A 0.9900
C28 H28B 0.9900
C28 C29 1.525(3)
C29 H29A 0.9900
C29 H29B 0.9900
C30 H30A 0.9900
C30 H30B 0.9900
C31 C32 1.398(3)
C31 C36 1.400(3)
C31 B1 1.642(3)
C32 H32 0.9500
C32 C33 1.395(3)
C33 C34 1.386(3)
C33 C37 1.500(3)
C34 H34 0.9500
C34 C35 1.385(3)
C35 C36 1.393(3)
C35 C38 1.493(3)
C36 H36 0.9500
C37 F1 1.339(4)
C37 F2 1.368(4)
C37 F3 1.309(5)
C37 F1A 1.342(8)
C37 F2A 1.282(10)
C37 F3A 1.360(10)
C38 F4 1.284(5)
C38 F5 1.326(6)
C38 F6 1.411(6)
C38 F4A 1.388(7)
C38 F5A 1.335(7)
C38 F6A 1.308(7)
C38 F4B 1.325(8)
C38 F5B 1.282(7)
C38 F6B 1.362(8)
C39 C40 1.405(3)
C39 C44 1.397(3)
C39 B1 1.639(3)
C40 H40 0.9500
C40 C41 1.386(3)
C41 C42 1.394(3)
C41 C45 1.504(3)
C42 H42 0.9500
C42 C43 1.385(3)
C43 C44 1.397(3)
C43 C46 1.495(3)
C44 H44 0.9500
C45 F7 1.313(4)
C45 F8 1.280(4)
C45 F9 1.328(3)
C45 F7A 1.311(6)
C45 F8A 1.298(6)
C45 F9A 1.230(6)
C47 C48 1.397(3)
C47 C52 1.402(3)
C47 B1 1.639(3)
C48 H48 0.9500
C48 C49 1.392(3)
C49 C50 1.387(3)
C49 C53 1.498(3)
C50 H50 0.9500
C50 C51 1.389(3)
C51 C52 1.389(3)
C51 C54 1.493(3)
C52 H52 0.9500
C54 F16 1.296(4)
C54 F17 1.303(7)
C54 F18 1.427(5)
C54 F16A 1.406(6)
C54 F17A 1.332(10)
C54 F18A 1.220(7)
C55 C56 1.396(3)
C55 C60 1.403(3)
C55 B1 1.638(3)
C56 H56 0.9500
C56 C57 1.395(3)
C57 C58 1.382(3)
C57 C61 1.499(3)
C58 H58 0.9500
C58 C59 1.394(3)
C59 C60 1.389(3)
C59 C62 1.495(3)
C60 H60 0.9500

loop_
_geom_torsion_atom_site_label_1
_geom_torsion_atom_site_label_2
_geom_torsion_atom_site_label_3
_geom_torsion_atom_site_label_4
_geom_torsion
Rh1 Cl1 C30 Cl2 58.1(2)
Rh1 P1 C1 C2 -20.53(15)
Rh1 P1 C6 C7 53.71(18)
Rh1 P1 C6 C11 -70.67(18)
Rh1 P1 C12 C13 -171.20(14)
Rh1 P1 C12 C17 -45.52(16)
Rh1 P2 C5 C4 28.80(15)
Rh1 P2 C18 C19 -68.13(18)
Rh1 P2 C18 C23 55.48(18)
Rh1 P2 C24 C25 162.04(15)
Rh1 P2 C24 C29 37.20(15)
Rh1 C3 C4 C5 50.02(19)
P1 C1 C2 C3 45.0(2)
P1 C6 C7 C8 176.25(18)
P1 C6 C11 C10 -176.8(2)
P1 C12 C13 C14 179.56(17)
P1 C12 C17 C16 177.38(16)
P2 C18 C19 C20 178.79(18)
P2 C18 C23 C22 -179.29(18)
P2 C24 C25 C26 -179.28(17)
P2 C24 C29 C28 -174.32(18)
C1 P1 C6 C7 -62.16(18)
C1 P1 C6 C11 173.46(17)
C1 P1 C12 C13 -57.62(18)
C1 P1 C12 C17 68.06(16)
C1 C2 C3 Rh1 -52.0(2)
C1 C2 C3 C4 178.19(16)
C2 C3 C4 C5 179.73(16)
C3 C4 C5 P2 -49.98(19)
C5 P2 C18 C19 50.98(18)
C5 P2 C18 C23 174.59(16)
C5 P2 C24 C25 51.96(19)
C5 P2 C24 C29 -72.89(17)
C6 P1 C1 C2 106.89(15)
C6 P1 C12 C13 53.26(18)
C6 P1 C12 C17 178.95(15)
C6 C7 C8 C9 57.1(3)
C7 C6 C11 C10 58.0(3)
C7 C8 C9 C10 -55.9(4)
C8 C9 C10 C11 55.7(4)
C9 C10 C11 C6 -56.5(3)
C11 C6 C7 C8 -58.3(3)
C12 P1 C1 C2 -141.86(14)
C12 P1 C6 C7 -173.99(16)
C12 P1 C6 C11 61.63(18)
C12 C13 C14 C15 -55.5(3)
C13 C12 C17 C16 -54.8(3)
C13 C14 C15 C16 56.4(3)
C14 C15 C16 C17 -56.9(3)
C15 C16 C17 C12 56.4(3)
C17 C12 C13 C14 54.3(3)
C18 P2 C5 C4 -103.18(15)
C18 P2 C24 C25 -62.65(19)
C18 P2 C24 C29 172.50(15)
C18 C19 C20 C21 -55.4(3)
C19 C18 C23 C22 -55.6(3)
C19 C20 C21 C22 56.0(3)
C20 C21 C22 C23 -56.7(3)
C21 C22 C23 C18 56.5(3)
C23 C18 C19 C20 55.2(3)
C24 P2 C5 C4 141.54(14)
C24 P2 C18 C19 166.13(16)
C24 P2 C18 C23 -70.26(18)
C24 C25 C26 C27 54.7(3)
C25 C24 C29 C28 57.3(3)
C25 C26 C27 C28 -53.8(3)
C26 C27 C28 C29 54.0(3)
C27 C28 C29 C24 -55.7(3)
C29 C24 C25 C26 -56.4(3)
C31 C32 C33 C34 -0.3(3)
C31 C32 C33 C37 178.47(19)
C32 C31 C36 C35 1.3(3)
C32 C31 B1 C39 -32.7(2)
C32 C31 B1 C47 88.1(2)
C32 C31 B1 C55 -150.95(17)
C32 C33 C34 C35 0.6(3)
C32 C33 C37 F1 160.6(4)
C32 C33 C37 F2 44.4(4)
C32 C33 C37 F3 -73.7(5)
C32 C33 C37 F1A -167.7(9)
C32 C33 C37 F2A 64.5(9)
C32 C33 C37 F3A -57.2(7)
C33 C34 C35 C36 0.1(3)
C33 C34 C35 C38 179.1(2)
C34 C33 C37 F1 -20.7(5)
C34 C33 C37 F2 -136.8(3)
C34 C33 C37 F3 105.0(5)
C34 C33 C37 F1A 11.1(9)
C34 C33 C37 F2A -116.8(9)
C34 C33 C37 F3A 121.5(7)
C34 C35 C36 C31 -1.0(3)
C34 C35 C38 F4 14.9(6)
C34 C35 C38 F5 144.2(5)
C34 C35 C38 F6 -101.5(4)
C34 C35 C38 F4A 61.2(6)
C34 C35 C38 F5A 178.2(7)
C34 C35 C38 F6A -58.3(8)
C34 C35 C38 F4B 99.1(7)
C34 C35 C38 F5B -137.2(8)
C34 C35 C38 F6B -18.2(6)
C36 C31 C32 C33 -0.6(3)
C36 C31 B1 C39 156.72(17)
C36 C31 B1 C47 -82.5(2)
C36 C31 B1 C55 38.5(2)
C36 C35 C38 F4 -166.0(6)
C36 C35 C38 F5 -36.7(6)
C36 C35 C38 F6 77.6(5)
C36 C35 C38 F4A -119.7(6)
C36 C35 C38 F5A -2.8(7)
C36 C35 C38 F6A 120.8(8)
C36 C35 C38 F4B -81.8(7)
C36 C35 C38 F5B 41.9(8)
C36 C35 C38 F6B 160.8(6)
C37 C33 C34 C35 -178.2(2)
C38 C35 C36 C31 179.9(2)
C39 C40 C41 C42 -1.2(3)
C39 C40 C41 C45 -178.59(19)
C40 C39 C44 C43 2.8(3)
C40 C39 B1 C31 -40.3(2)
C40 C39 B1 C47 -154.64(17)
C40 C39 B1 C55 82.5(2)
C40 C41 C42 C43 1.7(3)
C40 C41 C45 F7 -12.2(4)
C40 C41 C45 F8 112.5(4)
C40 C41 C45 F9 -129.4(3)
C40 C41 C45 F7A 50.2(6)
C40 C41 C45 F8A 165.3(6)
C40 C41 C45 F9A -68.1(7)
C41 C42 C43 C44 0.1(3)
C41 C42 C43 C46 -177.26(17)
C42 C41 C45 F7 170.4(4)
C42 C41 C45 F8 -64.9(4)
C42 C41 C45 F9 53.2(3)
C42 C41 C45 F7A -127.2(5)
C42 C41 C45 F8A -12.1(6)
C42 C41 C45 F9A 114.5(6)
C42 C43 C44 C39 -2.4(3)
C42 C43 C46 F10 -109.1(2)
C42 C43 C46 F11 11.0(3)
C42 C43 C46 F12 130.85(19)
C44 C39 C40 C41 -1.0(3)
C44 C39 B1 C31 144.16(17)
C44 C39 B1 C47 29.8(2)
C44 C39 B1 C55 -93.0(2)
C44 C43 C46 F10 73.5(2)
C44 C43 C46 F11 -166.41(16)
C44 C43 C46 F12 -46.6(2)
C45 C41 C42 C43 179.10(18)
C46 C43 C44 C39 174.97(17)
C47 C48 C49 C50 -2.7(3)
C47 C48 C49 C53 174.66(18)
C48 C47 C52 C51 0.6(3)
C48 C47 B1 C31 -88.3(2)
C48 C47 B1 C39 32.7(2)
C48 C47 B1 C55 150.84(17)
C48 C49 C50 C51 1.2(3)
C48 C49 C53 F13 -176.49(19)
C48 C49 C53 F14 -55.6(3)
C48 C49 C53 F15 62.7(3)
C49 C50 C51 C52 1.2(3)
C49 C50 C51 C54 178.8(2)
C50 C49 C53 F13 0.9(3)
C50 C49 C53 F14 121.9(2)
C50 C49 C53 F15 -119.9(2)
C50 C51 C52 C47 -2.1(3)
C50 C51 C54 F16 167.3(5)
C50 C51 C54 F17 32.6(5)
C50 C51 C54 F18 -80.7(3)
C50 C51 C54 F16A 124.7(5)
C50 C51 C54 F17A 15.5(7)
C50 C51 C54 F18A -116.0(7)
C52 C47 C48 C49 1.8(3)
C52 C47 B1 C31 83.6(2)
C52 C47 B1 C39 -155.30(17)
C52 C47 B1 C55 -37.2(2)
C52 C51 C54 F16 -15.0(5)
C52 C51 C54 F17 -149.7(4)
C52 C51 C54 F18 97.0(3)
C52 C51 C54 F16A -57.6(5)
C52 C51 C54 F17A -166.8(6)
C52 C51 C54 F18A 61.7(7)
C53 C49 C50 C51 -176.14(19)
C54 C51 C52 C47 -179.8(2)
C55 C56 C57 C58 -1.1(3)
C55 C56 C57 C61 177.0(2)
C56 C55 C60 C59 -0.4(3)
C56 C55 B1 C31 31.8(2)
C56 C55 B1 C39 -91.2(2)
C56 C55 B1 C47 146.13(18)
C56 C57 C58 C59 -0.1(3)
C56 C57 C61 F19 66.7(3)
C56 C57 C61 F20 -51.3(3)
C56 C57 C61 F21 -173.1(2)
C57 C58 C59 C60 1.0(3)
C57 C58 C59 C62 177.79(18)
C58 C57 C61 F19 -115.2(3)
C58 C57 C61 F20 126.8(2)
C58 C57 C61 F21 5.0(4)
C58 C59 C60 C55 -0.8(3)
C58 C59 C62 F22 34.5(3)
C58 C59 C62 F23 -86.0(3)
C58 C59 C62 F24 154.70(19)
C60 C55 C56 C57 1.3(3)
C60 C55 B1 C31 -153.76(17)
C60 C55 B1 C39 83.2(2)
C60 C55 B1 C47 -39.4(2)
C60 C59 C62 F22 -148.67(19)
C60 C59 C62 F23 90.7(2)
C60 C59 C62 F24 -28.5(3)
C61 C57 C58 C59 -178.1(2)
C62 C59 C60 C55 -177.52(18)
B1 C31 C32 C33 -171.66(18)
B1 C31 C36 C35 172.42(18)
B1 C39 C40 C41 -176.81(18)
B1 C39 C44 C43 178.58(17)
B1 C47 C48 C49 174.18(17)
B1 C47 C52 C51 -171.80(18)
B1 C55 C56 C57 176.02(18)
B1 C55 C60 C59 -175.11(17)
